data_1520567
loop_
_publ_author_name
'Reufer, Christian'
'Zielinski, Claudia'
'Schafer, Hans Jurgen'
'Frolich, Roland'

_publ_section_title
;
 Electro-organic Synthesis 68. Diastereoselective Cathodic Reduction of
 Phenylglyoxylic Acid Attached to Chiral Auxiliaries
;
_journal_name_full 'Acta Chemica Scandinavica'
_journal_page_first 1023
_journal_page_last 1037
_journal_paper_doi 10.3891/acta.chem.scand.53-1023
_journal_volume 53
_journal_year 1999
_chemical_formula_sum 'C12 H21 N O4'
_chemical_formula_weight 243.30
_space_group_IT_number 19
_symmetry_cell_setting orthorhombic
_symmetry_Int_Tables_number 19
_symmetry_space_group_name_Hall 'P 2ac 2ab'
_symmetry_space_group_name_H-M 'P 21 21 21'
_cell_angle_alpha 90
_cell_angle_beta 90
_cell_angle_gamma 90
_cell_formula_units_Z 4
_cell_length_a 6.602(2)
_cell_length_b 9.205(2)
_cell_length_c 21.832(6)
_cell_volume 1326.8(6)
_diffrn_ambient_temperature 223
_diffrn_radiation_probe x-ray
_diffrn_radiation_type CuK\a
_diffrn_radiation_wavelength 1.54178
_exptl_absorpt_coefficient_mu 0.748
_exptl_crystal_density_diffrn 1.218
_refine_ls_number_parameters 160
_refine_ls_number_reflns 965
_refine_ls_R_factor_gt 0.053
_refine_ls_wR_factor_gt 0.115
_cod_data_source_file Acta-Chem-Scand-1999-53-1023-1037-1.cif
_cod_data_source_block R-16
_cod_depositor_comments
;
No atomic coordinates in the paper,
a dummy atom was added,
deposited at CCDC 114110
;
_cod_database_code 1520567

loop_
_symmetry_equiv_pos_site_id
_symmetry_equiv_pos_as_xyz
1 x,y,z
2 1/2-x,-y,1/2+z
3 1/2+x,1/2-y,-z
4 -x,1/2+y,1/2-z

loop_
_atom_site_label
_atom_site_type_symbol
_atom_site_fract_x
_atom_site_fract_y
_atom_site_fract_z
_atom_site_U_iso_or_equiv
_atom_site_calc_flag
? ? ? ? ? ? ?
